data_1551088
loop_
_publ_author_name
'Cross, Justin'
'Lee, Tsung-Han'
'Kang, Chang-Jong'
'Yao, Yongxin'
'Cary, Samantha K.'
'Stritzinger, Jared'
'Polinski, Matthew'
'McKinley, Carla Dorothy'
'Albrecht-Schmitt, Thomas'
'Lanata, Nicola'

_publ_section_title
;
 Origins of the Odd Optical Observables in Plutonium and Americium
 Tungstates
;
_journal_name_full 'Chemical Science'
_journal_paper_doi 10.1039/C9SC01174A
_journal_year 2019
_chemical_formula_moiety Pu(W2O7OH)(H2O)
_chemical_formula_sum 'O9 Pu W2'
_chemical_formula_weight 753.70
_chemical_melting_point ?
_chemical_name_common 'Plutonium(III)tungstate hydrate'
_chemical_name_systematic
;
 ?
;
_space_group_crystal_system monoclinic
_space_group_IT_number 11
_space_group_name_Hall '-P 2yb'
_space_group_name_H-M_alt 'P 1 21/m 1'
_symmetry_space_group_name_Hall '-P 2yb'
_symmetry_space_group_name_H-M 'P 1 21/m 1'
_audit_creation_method SHELXL-2013
_audit_update_record
;
2019-03-08 deposited with the CCDC.    2019-05-20 downloaded from the CCDC.
;
_cell_angle_alpha 90
_cell_angle_beta 105.3881(16)
_cell_angle_gamma 90
_cell_formula_units_Z 2
_cell_length_a 5.8680(5)
_cell_length_b 8.6979(7)
_cell_length_c 7.0601(6)
_cell_measurement_reflns_used 1122
_cell_measurement_temperature 296(2)
_cell_measurement_theta_max 30.551
_cell_measurement_theta_min 2.993
_cell_volume 347.42(5)
_computing_cell_refinement 'smart saint'
_computing_data_collection smart
_computing_data_reduction SAINT
_computing_molecular_graphics 'SHELXP-2013 (Sheldrick, 2013)'
_computing_publication_material 'SHELXCIF-97 (Sheldrick, 1997)'
_computing_structure_refinement 'SHELXL-2013 (Sheldrick, 2013)'
_computing_structure_solution 'SHELXS-2013 (Sheldrick, 2013)'
_diffrn_ambient_temperature 296(2)
_diffrn_detector_area_resol_mean 0
_diffrn_measured_fraction_theta_full 1.000
_diffrn_measured_fraction_theta_max 1.000
_diffrn_measurement_device_type 'BRUKER apex II'
_diffrn_measurement_method '0.5 wide w/ exposures'
_diffrn_radiation_monochromator 'Quazar optics'
_diffrn_radiation_source 'Imus microfocused'
_diffrn_radiation_type MoK\a
_diffrn_radiation_wavelength 0.71073
_diffrn_reflns_av_unetI/netI 0.0251
_diffrn_reflns_Laue_measured_fraction_full 1.000
_diffrn_reflns_Laue_measured_fraction_max 1.000
_diffrn_reflns_limit_h_max 8
_diffrn_reflns_limit_h_min -8
_diffrn_reflns_limit_k_max 12
_diffrn_reflns_limit_k_min 0
_diffrn_reflns_limit_l_max 10
_diffrn_reflns_limit_l_min 0
_diffrn_reflns_number 1122
_diffrn_reflns_point_group_measured_fraction_full 1.000
_diffrn_reflns_point_group_measured_fraction_max 1.000
_diffrn_reflns_theta_full 25.242
_diffrn_reflns_theta_max 30.551
_diffrn_reflns_theta_min 2.993
_exptl_absorpt_coefficient_mu 42.422
_exptl_absorpt_correction_T_max 0.428
_exptl_absorpt_correction_T_min 0.236
_exptl_absorpt_correction_type multi-scan
_exptl_absorpt_process_details SHELTXPREP
_exptl_crystal_colour red
_exptl_crystal_density_diffrn 7.205
_exptl_crystal_density_meas ?
_exptl_crystal_density_method 'not measured'
_exptl_crystal_description tablet
_exptl_crystal_F_000 628
_exptl_crystal_size_max 0.08
_exptl_crystal_size_mid 0.03
_exptl_crystal_size_min 0.02
_refine_diff_density_max 2.054
_refine_diff_density_min -3.254
_refine_diff_density_rms 0.383
_refine_ls_extinction_method none
_refine_ls_goodness_of_fit_ref 1.074
_refine_ls_hydrogen_treatment undef
_refine_ls_matrix_type full
_refine_ls_number_parameters 62
_refine_ls_number_reflns 1122
_refine_ls_number_restraints 0
_refine_ls_restrained_S_all 1.074
_refine_ls_R_factor_all 0.0242
_refine_ls_R_factor_gt 0.0200
_refine_ls_shift/su_max 0.000
_refine_ls_shift/su_mean 0.000
_refine_ls_structure_factor_coef Fsqd
_refine_ls_weighting_details 'w=1/[\s^2^(Fo^2^)+(0.0220P)^2^+2.6576P] where P=(Fo^2^+2Fc^2^)/3'
_refine_ls_weighting_scheme calc
_refine_ls_wR_factor_gt 0.0462
_refine_ls_wR_factor_ref 0.0474
_reflns_Friedel_coverage 0.000
_reflns_number_gt 1027
_reflns_number_total 1122
_reflns_threshold_expression 'I > 2\s(I)'
_cod_data_source_file c9sc01174a2.cif
_cod_data_source_block RTPuWO
_cod_depositor_comments
;
The following automatic conversions were performed:

'_chemical_melting_point' value 'not measured' was changed to '?' -
the value is undefined or not given.

'_exptl_crystal_density_meas' value 'N/A' was changed to '?' - the
value is perceived as not measured.

Automatic conversion script
Id: cif_fix_values 4973 2017-02-22 13:04:09Z antanas 
;
_cod_database_code 1551088
_shelx_space_group_comment
;
The symmetry employed for this shelxl refinement is uniquely defined
by the following loop, which should always be used as a source of
symmetry information in preference to the above space-group names.
They are only intended as comments.
;
_shelx_estimated_absorpt_t_min 0.25
_shelx_estimated_absorpt_t_max 0.45
_shelxl_version_number 2013-4

loop_
_space_group_symop_operation_xyz
'x, y, z'
'-x, y+1/2, -z'
'-x, -y, -z'
'x, -y-1/2, z'

loop_
_atom_site_label
_atom_site_type_symbol
_atom_site_fract_x
_atom_site_fract_y
_atom_site_fract_z
_atom_site_U_iso_or_equiv
_atom_site_adp_type
_atom_site_occupancy
_atom_site_site_symmetry_order
_atom_site_calc_flag
_atom_site_refinement_flags_posn
_atom_site_refinement_flags_adp
_atom_site_refinement_flags_occupancy
Pu1 Pu 0.23871(6) 0.2500 0.28050(5) 0.00610(8) Uani 1 2 d S T P
W1 W 0.29653(4) 0.06268(3) -0.18262(4) 0.00646(7) Uani 1 1 d . . .
O1 O 0.1432(11) 0.2500 -0.1221(10) 0.0087(12) Uani 1 2 d S T P
O2 O 0.5640(8) -0.0661(5) -0.1324(7) 0.0093(9) Uani 1 1 d . . .
O3 O 0.0809(9) -0.0729(6) -0.1660(7) 0.0129(10) Uani 1 1 d . . .
O4 O 0.2434(9) 0.0870(5) -0.4393(7) 0.0128(9) Uani 1 1 d . . .
O5 O 0.6607(14) 0.2500 0.4944(11) 0.0216(16) Uani 1 2 d S T P
O6 O 0.5544(11) 0.2500 -0.1587(10) 0.0101(12) Uani 1 2 d S T P

loop_
_atom_site_aniso_label
_atom_site_aniso_U_11
_atom_site_aniso_U_22
_atom_site_aniso_U_33
_atom_site_aniso_U_23
_atom_site_aniso_U_13
_atom_site_aniso_U_12
Pu1 0.00686(15) 0.00578(15) 0.00587(14) 0.000 0.00205(11) 0.000
W1 0.00757(12) 0.00508(12) 0.00625(12) 0.00002(8) 0.00099(8) -0.00018(8)
O1 0.010(3) 0.004(3) 0.012(3) 0.000 0.004(2) 0.000
O2 0.011(2) 0.011(2) 0.005(2) -0.0014(16) -0.0001(17) 0.0032(17)
O3 0.013(2) 0.013(2) 0.013(2) -0.0001(18) 0.0045(19) -0.0058(18)
O4 0.018(2) 0.013(2) 0.008(2) 0.0015(17) 0.0035(19) -0.0001(18)
O5 0.019(4) 0.029(4) 0.014(3) 0.000 -0.001(3) 0.000
O6 0.010(3) 0.008(3) 0.011(3) 0.000 0.001(2) 0.000

loop_
_atom_type_symbol
_atom_type_description
_atom_type_scat_dispersion_real
_atom_type_scat_dispersion_imag
_atom_type_scat_source
O O 0.0106 0.0060 'International Tables Vol C Tables 4.2.6.8 and 6.1.1.4'
W W -0.8490 6.8722 'International Tables Vol C Tables 4.2.6.8 and 6.1.1.4'
Pu Pu -9.4100 4.3056 'International Tables Vol C Tables 4.2.6.8 and 6.1.1.4'

loop_
_geom_angle_atom_site_label_1
_geom_angle_atom_site_label_2
_geom_angle_atom_site_label_3
_geom_angle
_geom_angle_site_symmetry_1
_geom_angle_site_symmetry_3
O2 Pu1 O2 84.7(2) 2_655 3_655
O2 Pu1 O3 135.60(16) 2_655 3
O2 Pu1 O3 81.24(16) 3_655 3
O2 Pu1 O3 81.24(16) 2_655 2
O2 Pu1 O3 135.60(16) 3_655 2
O3 Pu1 O3 80.0(2) 3 2
O2 Pu1 O4 93.67(16) 2_655 4_566
O2 Pu1 O4 148.32(16) 3_655 4_566
O3 Pu1 O4 119.26(17) 3 4_566
O3 Pu1 O4 74.80(16) 2 4_566
O2 Pu1 O4 148.32(16) 2_655 1_556
O2 Pu1 O4 93.67(16) 3_655 1_556
O3 Pu1 O4 74.80(16) 3 1_556
O3 Pu1 O4 119.26(17) 2 1_556
O4 Pu1 O4 71.5(2) 4_566 1_556
O2 Pu1 O5 75.46(17) 2_655 .
O2 Pu1 O5 75.46(17) 3_655 .
O3 Pu1 O5 138.97(13) 3 .
O3 Pu1 O5 138.97(13) 2 .
O4 Pu1 O5 73.54(18) 4_566 .
O4 Pu1 O5 73.54(18) 1_556 .
O2 Pu1 O1 62.21(14) 2_655 .
O2 Pu1 O1 62.21(14) 3_655 .
O3 Pu1 O1 74.01(15) 3 .
O3 Pu1 O1 74.01(15) 2 .
O4 Pu1 O1 142.94(12) 4_566 .
O4 Pu1 O1 142.94(12) 1_556 .
O5 Pu1 O1 121.0(2) . .
O3 W1 O4 102.4(2) . .
O3 W1 O2 99.6(2) . .
O4 W1 O2 100.1(2) . .
O3 W1 O1 99.4(2) . .
O4 W1 O1 99.1(2) . .
O2 W1 O1 149.3(2) . .
O3 W1 O2 91.3(2) . 3_655
O4 W1 O2 166.1(2) . 3_655
O2 W1 O2 75.2(2) . 3_655
O1 W1 O2 80.5(2) . 3_655
O3 W1 O6 170.2(2) . .
O4 W1 O6 85.5(2) . .
O2 W1 O6 84.50(19) . .
O1 W1 O6 73.4(2) . .
O2 W1 O6 81.1(2) 3_655 .
O3 W1 W1 96.55(17) . 3_655
O4 W1 W1 139.15(16) . 3_655
O2 W1 W1 40.59(14) . 3_655
O1 W1 W1 113.2(2) . 3_655
O2 W1 W1 34.63(12) 3_655 3_655
O6 W1 W1 80.78(15) . 3_655
W1 O1 W1 112.2(3) 4_565 .
W1 O1 Pu1 104.2(2) 4_565 .
W1 O1 Pu1 104.2(2) . .
W1 O2 W1 104.8(2) . 3_655
W1 O2 Pu1 142.9(2) . 3_655
W1 O2 Pu1 111.57(19) 3_655 3_655
W1 O3 Pu1 157.3(3) . 3
W1 O4 Pu1 150.0(3) . 1_554
W1 O6 W1 95.6(2) 4_565 .

loop_
_geom_bond_atom_site_label_1
_geom_bond_atom_site_label_2
_geom_bond_distance
_geom_bond_site_symmetry_2
Pu1 O2 2.374(4) 2_655
Pu1 O2 2.374(4) 3_655
Pu1 O3 2.396(5) 3
Pu1 O3 2.396(5) 2
Pu1 O4 2.428(5) 4_566
Pu1 O4 2.428(5) 1_556
Pu1 O5 2.535(8) .
Pu1 O1 2.747(7) .
W1 O3 1.756(5) .
W1 O4 1.768(5) .
W1 O2 1.884(5) .
W1 O1 1.962(3) .
W1 O2 2.157(5) 3_655
W1 O6 2.199(4) .
W1 W1 3.2051(5) 3_655
O1 W1 1.962(3) 4_565
O2 W1 2.157(5) 3_655
O2 Pu1 2.374(4) 3_655
O3 Pu1 2.396(5) 3
O4 Pu1 2.428(5) 1_554
O6 W1 2.199(4) 4_565
